data_4061199
loop_
_publ_author_name
'Kim, Mieock'
'Liu, Qiancai'
'Gabba\"i, Fran\,cois P.'

_publ_section_title
;
 Use of an Organometallic Palladium Oxazoline Catalyst for the Hydrolysis
 of Methylparathion
;
_journal_coden_ASTM ORGND7
_journal_issue 23
_journal_name_full Organometallics
_journal_page_first 5560
_journal_page_last 5564
_journal_paper_doi 10.1021/om049687c
_journal_volume 23
_journal_year 2004
_chemical_formula_sum 'C19 H21 N2 O9 P Pd S'
_chemical_formula_weight 590.81
_space_group_IT_number 2
_symmetry_cell_setting triclinic
_symmetry_space_group_name_Hall '-P 1'
_symmetry_space_group_name_H-M 'P -1'
_cell_angle_alpha 104.602(10)
_cell_angle_beta 111.448(10)
_cell_angle_gamma 100.012(9)
_cell_formula_units_Z 2
_cell_length_a 9.668(6)
_cell_length_b 11.233(6)
_cell_length_c 11.733(6)
_cell_measurement_temperature 110(2)
_cell_volume 1096.4(11)
_diffrn_ambient_temperature 110(2)
_exptl_crystal_density_diffrn 1.790
_cod_depositor_comments
;
The following automatic conversions were performed:
'_symmetry_cell_setting' value 'Triclinic' changed to 'triclinic'
according to '/home/saulius/struct/CIF-dictionaries/cif_core.dic'
dictionary named 'cif_core.dic' version 2.4.1 from 2010-06-29.

Automatic conversion script
Id: cif_fix_enum 1527 2010-12-29 10:47:43Z saulius 
;
_cod_database_code 4061199

loop_
_symmetry_equiv_pos_as_xyz
'x, y, z'
'-x, -y, -z'

loop_
_atom_site_label
_atom_site_type_symbol
_atom_site_fract_x
_atom_site_fract_y
_atom_site_fract_z
_atom_site_U_iso_or_equiv
_atom_site_adp_type
_atom_site_occupancy
_atom_site_symmetry_multiplicity
_atom_site_calc_flag
_atom_site_refinement_flags
_atom_site_disorder_assembly
_atom_site_disorder_group
Pd Pd 0.541258(16) 0.376582(14) 0.062653(14) 0.01445(6) Uani 1 1 d . . .
S S 0.67027(6) 0.60038(5) 0.09755(5) 0.01703(11) Uani 1 1 d . . .
P P 0.64539(6) 0.67737(5) 0.26581(5) 0.01783(12) Uani 1 1 d . . .
N1 N 0.72237(19) 0.34199(16) 0.19665(16) 0.0158(3) Uani 1 1 d . . .
N2 N 0.2400(2) 0.0663(2) 0.34259(19) 0.0282(4) Uani 1 1 d . . .
O1 O 0.79613(16) 0.19976(14) 0.29216(14) 0.0194(3) Uani 1 1 d . . .
O2 O 1.0396(2) 0.53065(17) 0.20319(17) 0.0327(4) Uani 1 1 d . . .
O3 O 0.9694(2) 0.31571(16) 0.11967(17) 0.0307(4) Uani 1 1 d . . .
O4 O 0.74606(17) 0.64239(15) 0.37318(14) 0.0236(3) Uani 1 1 d . . .
O5 O 0.67656(18) 0.82670(14) 0.29621(15) 0.0239(3) Uani 1 1 d . . .
O6 O 0.47147(17) 0.63134(15) 0.24200(15) 0.0230(3) Uani 1 1 d . . .
O7 O 0.10990(19) 0.07405(18) 0.28219(19) 0.0390(4) Uani 1 1 d . . .
O8 O 0.2611(2) -0.03016(18) 0.3688(2) 0.0416(5) Uani 1 1 d . . .
O9 O 0.75710(17) 0.47990(15) 0.49967(15) 0.0248(3) Uani 1 1 d . . .
H9A H 0.7390 0.5235 0.4525 0.037 Uiso 1 1 calc R . .
C1 C 0.4315(2) 0.19971(19) 0.04782(19) 0.0160(4) Uani 1 1 d . . .
C2 C 0.2767(2) 0.1280(2) -0.0281(2) 0.0197(4) Uani 1 1 d . . .
H2A H 0.2108 0.1577 -0.0872 0.024 Uiso 1 1 calc R . .
C3 C 0.2198(2) 0.0110(2) -0.0158(2) 0.0222(4) Uani 1 1 d . . .
H3A H 0.1157 -0.0361 -0.0667 0.027 Uiso 1 1 calc R . .
C4 C 0.3144(3) -0.0360(2) 0.0700(2) 0.0221(4) Uani 1 1 d . . .
H4B H 0.2737 -0.1137 0.0772 0.026 Uiso 1 1 calc R . .
C5 C 0.4708(2) 0.0325(2) 0.1463(2) 0.0194(4) Uani 1 1 d . . .
H5A H 0.5361 0.0011 0.2039 0.023 Uiso 1 1 calc R . .
C6 C 0.5267(2) 0.1490(2) 0.13403(19) 0.0171(4) Uani 1 1 d . . .
C7 C 0.6851(2) 0.2311(2) 0.20927(19) 0.0171(4) Uani 1 1 d . . .
C8 C 0.9355(2) 0.3108(2) 0.3522(2) 0.0216(4) Uani 1 1 d . . .
H8A H 1.0218 0.2853 0.3409 0.026 Uiso 1 1 calc R . .
H8B H 0.9650 0.3497 0.4447 0.026 Uiso 1 1 calc R . .
C9 C 0.8894(2) 0.4057(2) 0.2801(2) 0.0190(4) Uani 1 1 d . . .
H9B H 0.9040 0.4885 0.3430 0.023 Uiso 1 1 calc R . .
C10 C 0.9752(2) 0.4267(2) 0.1982(2) 0.0210(4) Uani 1 1 d . . .
C11 C 1.0474(3) 0.3237(3) 0.0361(3) 0.0390(6) Uani 1 1 d . . .
H11A H 1.0356 0.2384 -0.0162 0.059 Uiso 1 1 calc R . .
H11B H 1.1560 0.3684 0.0888 0.059 Uiso 1 1 calc R . .
H11C H 1.0024 0.3695 -0.0196 0.059 Uiso 1 1 calc R . .
C12 C 0.8344(3) 0.9109(2) 0.3664(2) 0.0335(6) Uani 1 1 d . . .
H12A H 0.8338 0.9983 0.3769 0.050 Uiso 1 1 calc R . .
H12B H 0.8931 0.8874 0.3182 0.050 Uiso 1 1 calc R . .
H12C H 0.8811 0.9028 0.4506 0.050 Uiso 1 1 calc R . .
C13 C 0.3554(3) 0.6914(2) 0.1878(2) 0.0263(5) Uani 1 1 d . . .
H13A H 0.2576 0.6466 0.1822 0.039 Uiso 1 1 calc R . .
H13B H 0.3445 0.6878 0.1023 0.039 Uiso 1 1 calc R . .
H13C H 0.3865 0.7796 0.2430 0.039 Uiso 1 1 calc R . .
C14 C 0.6285(2) 0.3816(2) 0.4597(2) 0.0207(4) Uani 1 1 d . . .
C15 C 0.6465(3) 0.2799(2) 0.5066(2) 0.0230(5) Uani 1 1 d . . .
H15A H 0.7443 0.2819 0.5637 0.028 Uiso 1 1 calc R . .
C16 C 0.5189(3) 0.1765(2) 0.4680(2) 0.0237(5) Uani 1 1 d . . .
H16A H 0.5300 0.1079 0.4979 0.028 Uiso 1 1 calc R . .
C17 C 0.3740(2) 0.1763(2) 0.3839(2) 0.0217(4) Uani 1 1 d . . .
C18 C 0.3543(3) 0.2766(2) 0.3374(2) 0.0229(4) Uani 1 1 d . . .
H18A H 0.2559 0.2746 0.2815 0.027 Uiso 1 1 calc R . .
C19 C 0.4812(3) 0.3793(2) 0.3745(2) 0.0215(4) Uani 1 1 d . . .
H19A H 0.4692 0.4469 0.3431 0.026 Uiso 1 1 calc R . .

loop_
_atom_site_aniso_label
_atom_site_aniso_U_11
_atom_site_aniso_U_22
_atom_site_aniso_U_33
_atom_site_aniso_U_23
_atom_site_aniso_U_13
_atom_site_aniso_U_12
Pd 0.01422(9) 0.01516(9) 0.01539(9) 0.00756(6) 0.00627(6) 0.00457(6)
S 0.0160(2) 0.0181(2) 0.0186(2) 0.0092(2) 0.00708(19) 0.00540(19)
P 0.0182(3) 0.0172(3) 0.0178(3) 0.0079(2) 0.0064(2) 0.0046(2)
N1 0.0138(8) 0.0170(9) 0.0164(8) 0.0067(7) 0.0061(6) 0.0034(7)
N2 0.0243(10) 0.0300(11) 0.0307(11) 0.0135(9) 0.0108(8) 0.0069(8)
O1 0.0163(7) 0.0201(8) 0.0201(7) 0.0099(6) 0.0042(6) 0.0054(6)
O2 0.0310(9) 0.0314(9) 0.0365(10) 0.0157(8) 0.0163(8) 0.0009(7)
O3 0.0364(9) 0.0299(9) 0.0382(9) 0.0131(8) 0.0277(8) 0.0115(8)
O4 0.0256(8) 0.0245(8) 0.0202(7) 0.0108(6) 0.0071(6) 0.0074(7)
O5 0.0233(8) 0.0178(8) 0.0259(8) 0.0071(6) 0.0070(6) 0.0034(6)
O6 0.0211(8) 0.0241(8) 0.0277(8) 0.0128(7) 0.0121(6) 0.0069(6)
O7 0.0210(8) 0.0408(11) 0.0521(12) 0.0236(9) 0.0087(8) 0.0062(8)
O8 0.0296(9) 0.0314(10) 0.0596(13) 0.0259(9) 0.0093(9) 0.0057(8)
O9 0.0219(8) 0.0275(9) 0.0275(8) 0.0161(7) 0.0096(7) 0.0058(7)
C1 0.0176(9) 0.0168(10) 0.0167(9) 0.0062(8) 0.0096(8) 0.0065(8)
C2 0.0187(10) 0.0211(11) 0.0196(10) 0.0084(8) 0.0076(8) 0.0056(8)
C3 0.0174(10) 0.0218(11) 0.0233(11) 0.0066(9) 0.0068(8) 0.0020(8)
C4 0.0241(11) 0.0170(10) 0.0245(11) 0.0083(9) 0.0105(9) 0.0027(9)
C5 0.0216(10) 0.0189(10) 0.0207(10) 0.0097(8) 0.0099(8) 0.0071(8)
C6 0.0187(10) 0.0181(10) 0.0164(9) 0.0060(8) 0.0089(8) 0.0069(8)
C7 0.0203(10) 0.0202(10) 0.0150(9) 0.0071(8) 0.0097(8) 0.0097(8)
C8 0.0151(10) 0.0231(11) 0.0227(11) 0.0082(9) 0.0048(8) 0.0030(8)
C9 0.0156(10) 0.0212(11) 0.0196(10) 0.0077(8) 0.0065(8) 0.0053(8)
C10 0.0155(9) 0.0271(12) 0.0223(10) 0.0134(9) 0.0063(8) 0.0076(9)
C11 0.0408(15) 0.0528(17) 0.0435(15) 0.0239(13) 0.0313(13) 0.0210(13)
C12 0.0298(13) 0.0251(13) 0.0322(13) 0.0072(10) 0.0057(10) -0.0027(10)
C13 0.0218(11) 0.0363(13) 0.0269(11) 0.0146(10) 0.0125(9) 0.0127(10)
C14 0.0225(10) 0.0241(11) 0.0190(10) 0.0086(9) 0.0113(8) 0.0078(9)
C15 0.0203(10) 0.0278(12) 0.0214(11) 0.0106(9) 0.0077(8) 0.0082(9)
C16 0.0266(11) 0.0244(11) 0.0240(11) 0.0129(9) 0.0113(9) 0.0087(9)
C17 0.0192(10) 0.0243(11) 0.0229(11) 0.0082(9) 0.0106(9) 0.0054(9)
C18 0.0205(10) 0.0293(12) 0.0233(11) 0.0110(9) 0.0109(9) 0.0116(9)
C19 0.0247(11) 0.0238(11) 0.0216(10) 0.0111(9) 0.0119(9) 0.0107(9)

loop_
_geom_bond_atom_site_label_1
_geom_bond_atom_site_label_2
_geom_bond_distance
_geom_bond_site_symmetry_2
_geom_bond_publ_flag
Pd C1 2.015(2) . ?
Pd N1 2.0543(19) . ?
Pd S 2.3239(11) 2_665 ?
Pd S 2.4617(14) . ?
S P 2.0645(12) . ?
S Pd 2.3239(11) 2_665 ?
P O4 1.4746(16) . ?
P O6 1.5665(19) . ?
P O5 1.5734(18) . ?
N1 C7 1.295(3) . ?
N1 C9 1.472(3) . ?
N2 O7 1.228(3) . ?
N2 O8 1.229(3) . ?
N2 C17 1.457(3) . ?
O1 C7 1.328(2) . ?
O1 C8 1.465(3) . ?
O2 C10 1.200(3) . ?
O3 C10 1.328(3) . ?
O3 C11 1.449(3) . ?
O5 C12 1.445(3) . ?
O6 C13 1.441(3) . ?
O9 C14 1.349(3) . ?
C1 C2 1.388(3) . ?
C1 C6 1.409(3) . ?
C2 C3 1.397(3) . ?
C3 C4 1.375(3) . ?
C4 C5 1.392(3) . ?
C5 C6 1.390(3) . ?
C6 C7 1.444(3) . ?
C8 C9 1.547(3) . ?
C9 C10 1.516(3) . ?
C14 C19 1.401(3) . ?
C14 C15 1.399(3) . ?
C15 C16 1.380(3) . ?
C16 C17 1.387(3) . ?
C17 C18 1.382(3) . ?
C18 C19 1.375(3) . ?
